data_4003273
loop_
_publ_author_name
'Engel, Emile R.'
'Smith, Vincent J.'
'Bezuidenhout, Charl X.'
'Barbour, Leonard J.'

_publ_section_title
;
 Thermoresponsive Organic Inclusion Compounds: Modification of Thermal
 Expansion Behavior by Simple Guest Replacement
;
_journal_issue 14
_journal_name_full 'Chemistry of Materials'
_journal_page_first 5073
_journal_paper_doi 10.1021/acs.chemmater.6b01916
_journal_volume 28
_journal_year 2016
_chemical_formula_moiety 'C12 H24 O6, 2(C2 H3 N)'
_chemical_formula_sum 'C16 H30 N2 O6'
_chemical_formula_weight 346.42
_chemical_name_common 260K
_space_group_crystal_system monoclinic
_space_group_IT_number 14
_space_group_name_Hall '-P 2yn'
_space_group_name_H-M_alt 'P 1 21/n 1'
_atom_sites_solution_hydrogens geom
_atom_sites_solution_primary direct
_atom_sites_solution_secondary difmap
_audit_creation_date 2015-10-06
_audit_creation_method
;
Olex2 1.2
(compiled 2014.09.19 svn.r3010 for OlexSys, GUI svn.r4874)
;
_cell_angle_alpha 90.00
_cell_angle_beta 104.8400(10)
_cell_angle_gamma 90.00
_cell_formula_units_Z 2
_cell_length_a 9.13780(10)
_cell_length_b 8.46360(10)
_cell_length_c 13.6287(2)
_cell_measurement_reflns_used 5497
_cell_measurement_temperature 260(2)
_cell_measurement_theta_max 22.48
_cell_measurement_theta_min 2.42
_cell_volume 1018.87(2)
_computing_cell_refinement 'Bruker SAINT'
_computing_data_collection 'Bruker APEX2'
_computing_data_reduction 'Bruker SAINT'
_computing_molecular_graphics 'Olex2 (Dolomanov et al., 2009)'
_computing_publication_material 'Olex2 (Dolomanov et al., 2009)'
_computing_structure_refinement 'ShelXL (Sheldrick, 2008)'
_computing_structure_solution 'ShelXS (Sheldrick, 2008)'
_diffrn_ambient_temperature 260(2)
_diffrn_measured_fraction_theta_full 0.999
_diffrn_measured_fraction_theta_max 0.999
_diffrn_measurement_device_type 'Bruker APEX-II CCD'
_diffrn_measurement_method '\f and \w scans'
_diffrn_radiation_monochromator 'INCOATEC quazar mirrior optics'
_diffrn_radiation_type MoK\a
_diffrn_radiation_wavelength 0.71073
_diffrn_reflns_av_R_equivalents 0.0252
_diffrn_reflns_av_unetI/netI 0.0117
_diffrn_reflns_limit_h_max 12
_diffrn_reflns_limit_h_min -12
_diffrn_reflns_limit_k_max 11
_diffrn_reflns_limit_k_min -11
_diffrn_reflns_limit_l_max 18
_diffrn_reflns_limit_l_min -18
_diffrn_reflns_number 27352
_diffrn_reflns_theta_full 28.30
_diffrn_reflns_theta_max 28.30
_diffrn_reflns_theta_min 2.43
_diffrn_source 'INCOATEC Mo micro source'
_diffrn_source_type 'Bruker APEX II DUO QUAZAR'
_diffrn_standards_number 0
_exptl_absorpt_coefficient_mu 0.086
_exptl_absorpt_correction_T_max 0.9831
_exptl_absorpt_correction_T_min 0.9747
_exptl_absorpt_correction_type multi-scan
_exptl_absorpt_process_details 'symmetry-related measurements'
_exptl_crystal_colour colourless
_exptl_crystal_density_diffrn 1.129
_exptl_crystal_density_method 'not measured'
_exptl_crystal_description 'hexagonal block'
_exptl_crystal_F_000 376
_exptl_crystal_size_max 0.3
_exptl_crystal_size_mid 0.2
_exptl_crystal_size_min 0.2
_refine_diff_density_max 0.131
_refine_diff_density_min -0.150
_refine_diff_density_rms 0.029
_refine_ls_extinction_method none
_refine_ls_goodness_of_fit_ref 1.093
_refine_ls_hydrogen_treatment mixed
_refine_ls_matrix_type full
_refine_ls_number_parameters 139
_refine_ls_number_reflns 2532
_refine_ls_number_restraints 0
_refine_ls_restrained_S_all 1.093
_refine_ls_R_factor_all 0.0829
_refine_ls_R_factor_gt 0.0561
_refine_ls_shift/su_max 0.000
_refine_ls_shift/su_mean 0.000
_refine_ls_structure_factor_coef Fsqd
_refine_ls_weighting_details 'calc w=1/[\s^2^(Fo^2^)+(0.0685P)^2^+0.2660P] where P=(Fo^2^+2Fc^2^)/3'
_refine_ls_weighting_scheme calc
_refine_ls_wR_factor_gt 0.1752
_refine_ls_wR_factor_ref 0.1947
_reflns_number_gt 1600
_reflns_number_total 2532
_reflns_threshold_expression >2sigma(I)
_cod_data_source_file 2_260k.cif
_cod_data_source_block c:
_cod_database_code 4003273
_olex2_refinement_description
;
1. Others
 Fixed Sof: N1A(0.6) N1B(0.4) C7A(0.6) H7B1(0.6) H7B2(0.6) H7B3(0.6) C7B(0.4)
 H7A1(0.4) H7A2(0.4) H7A3(0.4) C8A(0.6) C8B(0.4)
 Fixed Uiso: H1A(0.149) H1B(0.149) H2A(0.145) H2B(0.145) H3A(0.142) H3B(0.142)
 H6A(0.15) H6B(0.15) H7A(0.143) H7B(0.143) H7B1(0.132) H7B2(0.132) H7B3(0.132)
 H7A1(0.102) H7A2(0.102) H7A3(0.102) H8A(0.141) H8B(0.141)
 Fixed X: H1A(0.0416) H1B(0.0901) H2A(0.2446) H2B(0.1972) H3A(0.4567)
 H3B(0.4264) H6A(0.8344) H6B(0.9799) H7A(0.6789) H7B(0.7101) H7B1(0.498)
 H7B2(0.3531) H7B3(0.5007) H7A1(0.3993) H7A2(0.5386) H7A3(0.4246) H8A(0.8655)
 H8B(0.7194)
 Fixed Y: H1A(0.3567) H1B(0.5176) H2A(0.5817) H2B(0.4231) H3A(0.344)
 H3B(0.4831) H6A(0.7746) H6B(0.6807) H7A(0.5753) H7B(0.4348) H7B1(0.7643)
 H7B2(0.666) H7B3(0.6469) H7A1(0.605) H7A2(0.7197) H7A3(0.7216) H8A(0.663)
 H8B(0.749)
 Fixed Z: H1A(0.3004) H1B(0.3571) H2A(0.245) H2B(0.1853) H3A(0.2408)
 H3B(0.1616) H6A(0.5465) H6B(0.5397) H7A(0.226) H7B(0.3041) H7B1(0.4535)
 H7B2(0.4548) H7B3(0.5429) H7A1(0.5083) H7A2(0.5325) H7A3(0.4248) H8A(0.3555)
 H8B(0.3689)
;
_olex2_submission_special_instructions 'No special instructions were received'

loop_
_space_group_symop_id
_space_group_symop_operation_xyz
1 'x, y, z'
2 '-x+1/2, y+1/2, -z+1/2'
3 '-x, -y, -z'
4 'x-1/2, -y-1/2, z-1/2'

loop_
_atom_site_label
_atom_site_type_symbol
_atom_site_fract_x
_atom_site_fract_y
_atom_site_fract_z
_atom_site_U_iso_or_equiv
_atom_site_adp_type
_atom_site_occupancy
_atom_site_symmetry_multiplicity
_atom_site_calc_flag
_atom_site_refinement_flags
_atom_site_disorder_assembly
_atom_site_disorder_group
O1 O 0.5226(2) 0.55103(18) 0.30083(11) 0.0907(5) Uani 1 1 d . . .
O2 O 0.78914(19) 0.57713(18) 0.46762(16) 0.0972(6) Uani 1 1 d . . .
O3 O 0.26030(19) 0.39479(19) 0.33452(14) 0.0936(6) Uani 1 1 d . . .
N1A N 0.3574(8) 0.9406(8) 0.5916(6) 0.122(2) Uani 0.60 1 d P A 1
N1B N 0.2647(11) 0.9106(14) 0.5566(8) 0.126(3) Uani 0.40 1 d P B 2
C1 C 0.1173(3) 0.4072(4) 0.3543(3) 0.1243(13) Uani 1 1 d . . .
H1A H 0.0416 0.3567 0.3004 0.149 Uiso 1 1 calc R . .
H1B H 0.0901 0.5176 0.3571 0.149 Uiso 1 1 calc R . .
C2 C 0.2693(5) 0.4706(3) 0.2426(2) 0.1208(12) Uani 1 1 d . . .
H2A H 0.2446 0.5817 0.2450 0.145 Uiso 1 1 calc R . .
H2B H 0.1972 0.4231 0.1853 0.145 Uiso 1 1 calc R . .
C3 C 0.4244(5) 0.4532(3) 0.22996(19) 0.1183(12) Uani 1 1 d . . .
H3A H 0.4567 0.3440 0.2408 0.142 Uiso 1 1 calc R . .
H3B H 0.4264 0.4831 0.1616 0.142 Uiso 1 1 calc R . .
C6 C 0.8780(3) 0.6699(4) 0.5479(4) 0.1246(12) Uani 1 1 d . . .
H6A H 0.8344 0.7746 0.5465 0.150 Uiso 1 1 calc R . .
H6B H 0.9799 0.6807 0.5397 0.150 Uiso 1 1 calc R . .
C7 C 0.6736(4) 0.5426(4) 0.2933(2) 0.1189(12) Uani 1 1 d . . .
H7A H 0.6789 0.5753 0.2260 0.143 Uiso 1 1 calc R . .
H7B H 0.7101 0.4348 0.3041 0.143 Uiso 1 1 calc R . .
C7A C 0.4395(15) 0.7201(14) 0.4961(8) 0.088(4) Uani 0.60 1 d P A 1
H7B1 H 0.4980 0.7643 0.4535 0.132 Uiso 0.60 1 calc PR A 1
H7B2 H 0.3531 0.6660 0.4548 0.132 Uiso 0.60 1 calc PR A 1
H7B3 H 0.5007 0.6469 0.5429 0.132 Uiso 0.60 1 calc PR A 1
C7B C 0.434(2) 0.7083(17) 0.4961(11) 0.068(5) Uani 0.40 1 d P B 2
H7A1 H 0.3993 0.6050 0.5083 0.102 Uiso 0.40 1 calc PR B 2
H7A2 H 0.5386 0.7197 0.5325 0.102 Uiso 0.40 1 calc PR B 2
H7A3 H 0.4246 0.7216 0.4248 0.102 Uiso 0.40 1 calc PR B 2
C8 C 0.7681(4) 0.6470(3) 0.3702(3) 0.1172(12) Uani 1 1 d . . .
H8A H 0.8655 0.6630 0.3555 0.141 Uiso 1 1 calc R . .
H8B H 0.7194 0.7490 0.3689 0.141 Uiso 1 1 calc R . .
C8A C 0.3917(12) 0.839(2) 0.5490(12) 0.070(2) Uani 0.60 1 d P A 1
C8B C 0.3430(18) 0.829(3) 0.5311(16) 0.072(4) Uani 0.40 1 d P B 2

loop_
_atom_site_aniso_label
_atom_site_aniso_U_11
_atom_site_aniso_U_22
_atom_site_aniso_U_33
_atom_site_aniso_U_23
_atom_site_aniso_U_13
_atom_site_aniso_U_12
O1 0.1382(15) 0.0725(9) 0.0717(9) -0.0042(7) 0.0456(9) 0.0168(9)
O2 0.0870(11) 0.0667(9) 0.1488(16) -0.0038(10) 0.0497(11) -0.0022(8)
O3 0.0893(11) 0.0725(9) 0.1023(12) -0.0109(9) -0.0058(8) 0.0125(8)
N1A 0.143(5) 0.098(3) 0.142(5) -0.031(3) 0.068(4) 0.016(4)
N1B 0.158(8) 0.118(7) 0.124(7) 0.004(5) 0.075(7) 0.052(7)
C1 0.0762(17) 0.095(2) 0.176(3) -0.032(2) -0.0151(19) 0.0090(14)
C2 0.171(3) 0.0769(16) 0.0777(16) -0.0136(13) -0.0355(18) 0.0175(18)
C3 0.212(4) 0.0811(17) 0.0578(13) -0.0085(12) 0.0281(17) 0.024(2)
C6 0.0717(15) 0.0846(18) 0.220(4) -0.030(2) 0.042(2) -0.0120(13)
C7 0.178(3) 0.0944(19) 0.123(2) 0.0197(17) 0.109(2) 0.037(2)
C7A 0.090(7) 0.082(7) 0.085(7) 0.015(5) 0.009(5) 0.025(5)
C7B 0.092(10) 0.044(5) 0.080(9) -0.008(5) 0.044(8) 0.010(5)
C8 0.124(2) 0.0777(16) 0.188(3) 0.019(2) 0.110(2) 0.0116(15)
C8A 0.079(6) 0.065(3) 0.071(6) 0.003(4) 0.025(4) 0.010(5)
C8B 0.093(10) 0.070(6) 0.058(6) 0.008(5) 0.027(7) 0.019(9)

loop_
_atom_type_symbol
_atom_type_description
_atom_type_scat_dispersion_real
_atom_type_scat_dispersion_imag
_atom_type_scat_source
C C 0.0033 0.0016 'International Tables Vol C Tables 4.2.6.8 and 6.1.1.4'
H H 0.0000 0.0000 'International Tables Vol C Tables 4.2.6.8 and 6.1.1.4'
N N 0.0061 0.0033 'International Tables Vol C Tables 4.2.6.8 and 6.1.1.4'
O O 0.0106 0.0060 'International Tables Vol C Tables 4.2.6.8 and 6.1.1.4'

loop_
_geom_angle_atom_site_label_1
_geom_angle_atom_site_label_2
_geom_angle_atom_site_label_3
_geom_angle
_geom_angle_site_symmetry_1
_geom_angle_site_symmetry_3
C3 O1 C7 112.6(2) . .
C8 O2 C6 113.8(3) . .
C1 O3 C2 113.6(3) . .
O3 C1 H1A 109.9 . .
O3 C1 H1B 109.9 . .
O3 C1 C6 109.1(2) . 3_666
H1A C1 H1B 108.3 . .
C6 C1 H1A 109.9 3_666 .
C6 C1 H1B 109.9 3_666 .
O3 C2 H2A 109.8 . .
O3 C2 H2B 109.8 . .
O3 C2 C3 109.2(2) . .
H2A C2 H2B 108.3 . .
C3 C2 H2A 109.8 . .
C3 C2 H2B 109.8 . .
O1 C3 C2 108.9(2) . .
O1 C3 H3A 109.9 . .
O1 C3 H3B 109.9 . .
C2 C3 H3A 109.9 . .
C2 C3 H3B 109.9 . .
H3A C3 H3B 108.3 . .
O2 C6 C1 109.3(2) . 3_666
O2 C6 H6A 109.8 . .
O2 C6 H6B 109.8 . .
C1 C6 H6A 109.8 3_666 .
C1 C6 H6B 109.8 3_666 .
H6A C6 H6B 108.3 . .
O1 C7 H7A 109.9 . .
O1 C7 H7B 109.9 . .
O1 C7 C8 108.9(2) . .
H7A C7 H7B 108.3 . .
C8 C7 H7A 109.9 . .
C8 C7 H7B 109.9 . .
H7A1 C7B H7A2 109.5 . .
H7A1 C7B H7A3 109.5 . .
H7A2 C7B H7A3 109.5 . .
C8B C7B H7A1 109.5 . .
C8B C7B H7A2 109.5 . .
C8B C7B H7A3 109.5 . .
O2 C8 C7 109.3(2) . .
O2 C8 H8A 109.8 . .
O2 C8 H8B 109.8 . .
C7 C8 H8A 109.8 . .
C7 C8 H8B 109.8 . .
H8A C8 H8B 108.3 . .
N1A C8A C7A 176.9(16) . .
N1B C8B C7B 174(2) . .

loop_
_geom_bond_atom_site_label_1
_geom_bond_atom_site_label_2
_geom_bond_distance
_geom_bond_site_symmetry_2
O1 C3 1.406(4) .
O1 C7 1.412(3) .
O2 C6 1.421(4) .
O2 C8 1.421(4) .
O3 C1 1.405(4) .
O3 C2 1.429(4) .
N1A C8A 1.13(2) .
N1B C8B 1.11(3) .
C1 H1A 0.9700 .
C1 H1B 0.9700 .
C1 C6 1.474(5) 3_666
C2 H2A 0.9700 .
C2 H2B 0.9700 .
C2 C3 1.478(5) .
C3 H3A 0.9700 .
C3 H3B 0.9700 .
C6 C1 1.474(5) 3_666
C6 H6A 0.9700 .
C6 H6B 0.9700 .
C7 H7A 0.9700 .
C7 H7B 0.9700 .
C7 C8 1.470(5) .
C7A H7B1 0.9600 .
C7A H7B2 0.9600 .
C7A H7B3 0.9600 .
C7A C8A 1.37(2) .
C7B H7A1 0.9600 .
C7B H7A2 0.9600 .
C7B H7A3 0.9600 .
C7B C8B 1.47(3) .
C8 H8A 0.9700 .
C8 H8B 0.9700 .

loop_
_geom_torsion_atom_site_label_1
_geom_torsion_atom_site_label_2
_geom_torsion_atom_site_label_3
_geom_torsion_atom_site_label_4
_geom_torsion
_geom_torsion_site_symmetry_4
O1 C7 C8 O2 73.5(3) .
O3 C2 C3 O1 -72.1(3) .
C1 O3 C2 C3 178.9(2) .
C2 O3 C1 C6 -178.1(2) 3_666
C3 O1 C7 C8 -179.6(2) .
C6 O2 C8 C7 -179.3(2) .
C7 O1 C3 C2 -179.4(2) .
C8 O2 C6 C1 175.7(2) 3_666
